data_2018704
loop_
_publ_author_name
'Vranec, Peter'
'Poto\<c\<n\'ak, Ivan'
'Repovsk\'y, Peter'

_publ_section_title
;
 Low-dimensional compounds containing bioactive ligands. IV. Unusual ionic
 forms of 5-chloroquinolin-8-ol
;
_journal_coeditor_code FG3281
_journal_issue 12
_journal_name_full 'Acta Crystallographica Section C'
_journal_page_first m370
_journal_page_last m376
_journal_paper_doi 10.1107/S0108270112047452
_journal_volume 68
_journal_year 2012
_chemical_formula_iupac '(C2 H8 N) [Pd Cl3]'
_chemical_formula_moiety 'C2 H8 N +, Pd Cl3 -'
_chemical_formula_sum 'C2 H8 Cl3 N Pd'
_chemical_formula_weight 258.84
_chemical_name_systematic
;
<i>catena</i>-Poly[dimethylammonium [[dichloridopalladate(II)]-\m-chlorido]]
;
_space_group_IT_number 15
_symmetry_cell_setting monoclinic
_symmetry_space_group_name_Hall '-C 2yc'
_symmetry_space_group_name_H-M 'C 1 2/c 1'
_atom_sites_solution_hydrogens geom
_atom_sites_solution_primary direct
_atom_sites_solution_secondary difmap
_audit_creation_method SHELXL-97
_cell_angle_alpha 90.00
_cell_angle_beta 91.359(7)
_cell_angle_gamma 90.00
_cell_formula_units_Z 4
_cell_length_a 7.7896(7)
_cell_length_b 13.2070(11)
_cell_length_c 7.1410(6)
_cell_measurement_reflns_used 545
_cell_measurement_temperature 293(2)
_cell_measurement_theta_max 28.8506
_cell_measurement_theta_min 3.0786
_cell_volume 734.44(11)
_computing_cell_refinement 'CrysAlis RED (Oxford Diffraction, 2007)'
_computing_data_collection 'CrysAlis CCD (Oxford Diffraction, 2007)'
_computing_data_reduction 'CrysAlis RED (Oxford Diffraction, 2007)'
_computing_molecular_graphics 'DIAMOND (Brandenburg, 2001)'
_computing_publication_material 'SHELXL97 (Sheldrick, 2008)'
_computing_structure_refinement 'SHELXL97 (Sheldrick, 2008)'
_computing_structure_solution 'SHELXS97 (Sheldrick, 2008)'
_diffrn_ambient_temperature 293(2)
_diffrn_detector_area_resol_mean 8.3438
_diffrn_measured_fraction_theta_full 0.995
_diffrn_measured_fraction_theta_max 0.995
_diffrn_measurement_device_type 'Oxford Diffraction Xcalibur (Sapphire2, large Be window)'
_diffrn_measurement_method '\w scans'
_diffrn_radiation_monochromator graphite
_diffrn_radiation_source 'fine-focus sealed tube'
_diffrn_radiation_type MoK\a
_diffrn_radiation_wavelength 0.71073
_diffrn_reflns_av_R_equivalents 0.0202
_diffrn_reflns_av_sigmaI/netI 0.0399
_diffrn_reflns_limit_h_max 9
_diffrn_reflns_limit_h_min -5
_diffrn_reflns_limit_k_max 15
_diffrn_reflns_limit_k_min -16
_diffrn_reflns_limit_l_max 8
_diffrn_reflns_limit_l_min -8
_diffrn_reflns_number 1387
_diffrn_reflns_theta_full 26.49
_diffrn_reflns_theta_max 26.49
_diffrn_reflns_theta_min 3.08
_exptl_absorpt_coefficient_mu 3.508
_exptl_absorpt_correction_T_max 0.603
_exptl_absorpt_correction_T_min 0.214
_exptl_absorpt_correction_type analytical
_exptl_absorpt_process_details
;
[CrysAlis PRO (Oxford Diffraction, 2007), based on expressions derived
by
Clark & Reid (1995)]
;
_exptl_crystal_colour red-brown
_exptl_crystal_density_diffrn 2.341
_exptl_crystal_density_method 'not measured'
_exptl_crystal_description needle
_exptl_crystal_F_000 496
_exptl_crystal_size_max 0.9712
_exptl_crystal_size_mid 0.1924
_exptl_crystal_size_min 0.1834
_refine_diff_density_max 0.667
_refine_diff_density_min -0.678
_refine_ls_extinction_coef 0.0188(9)
_refine_ls_extinction_expression Fc^*^=kFc[1+0.001xFc^2^\l^3^/sin(2\q)]^-1/4^
_refine_ls_extinction_method SHELXL
_refine_ls_goodness_of_fit_ref 1.067
_refine_ls_hydrogen_treatment mixed
_refine_ls_matrix_type full
_refine_ls_number_parameters 40
_refine_ls_number_reflns 762
_refine_ls_number_restraints 0
_refine_ls_restrained_S_all 1.067
_refine_ls_R_factor_all 0.0389
_refine_ls_R_factor_gt 0.0272
_refine_ls_shift/su_max 0.000
_refine_ls_shift/su_mean 0.000
_refine_ls_structure_factor_coef Fsqd
_refine_ls_weighting_details 'calc w=1/[\s^2^(Fo^2^)+(0.0291P)^2^+0.0000P] where P=(Fo^2^+2Fc^2^)/3'
_refine_ls_weighting_scheme calc
_refine_ls_wR_factor_gt 0.0590
_refine_ls_wR_factor_ref 0.0643
_reflns_number_gt 629
_reflns_number_total 762
_reflns_threshold_expression I>2sigma(I)
_cod_data_source_file fg3281.cif
_cod_data_source_block II
_cod_original_sg_symbol_H-M 'C 2/c'
_cod_database_code 2018704
_cod_database_fobs_code 2018704

loop_
_symmetry_equiv_pos_as_xyz
'x, y, z'
'-x, y, -z+1/2'
'x+1/2, y+1/2, z'
'-x+1/2, y+1/2, -z+1/2'
'-x, -y, -z'
'x, -y, z-1/2'
'-x+1/2, -y+1/2, -z'
'x+1/2, -y+1/2, z-1/2'

loop_
_atom_site_type_symbol
_atom_site_label
_atom_site_fract_x
_atom_site_fract_y
_atom_site_fract_z
_atom_site_U_iso_or_equiv
_atom_site_adp_type
_atom_site_calc_flag
_atom_site_refinement_flags
_atom_site_occupancy
_atom_site_symmetry_multiplicity
Pd Pd1 0.5000 0.5000 0.5000 0.0227(2) Uani d S 1 2
Cl Cl1 0.5000 0.61090(11) 0.7500 0.0329(4) Uani d S 1 2
Cl Cl2 0.74937(14) 0.42723(9) 0.61492(15) 0.0378(3) Uani d . 1 1
C C1 0.9193(6) 0.3120(4) 0.1009(6) 0.0421(11) Uani d . 1 1
H H1A 0.8692 0.3557 0.0071 0.063 Uiso calc R 1 1
H H1B 0.8314 0.2704 0.1530 0.063 Uiso calc R 1 1
H H1C 1.0044 0.2698 0.0452 0.063 Uiso calc R 1 1
N N1 1.0000 0.3736(4) 0.2500 0.0349(13) Uani d S 1 2
H H1N1 0.919(8) 0.406(4) 0.303(9) 0.09(2) Uiso d . 1 1

loop_
_atom_site_aniso_label
_atom_site_aniso_U_11
_atom_site_aniso_U_22
_atom_site_aniso_U_33
_atom_site_aniso_U_12
_atom_site_aniso_U_13
_atom_site_aniso_U_23
Pd1 0.0241(3) 0.0254(3) 0.0185(3) 0.0004(2) 0.00107(17) 0.00164(16)
Cl1 0.0471(10) 0.0294(8) 0.0224(7) 0.000 0.0011(6) 0.000
Cl2 0.0324(6) 0.0441(7) 0.0365(6) 0.0103(6) -0.0051(4) -0.0005(5)
C1 0.038(3) 0.044(3) 0.043(3) -0.006(2) -0.007(2) -0.006(2)
N1 0.035(3) 0.032(3) 0.037(3) 0.000 -0.005(3) 0.000

loop_
_atom_type_symbol
_atom_type_description
_atom_type_scat_dispersion_real
_atom_type_scat_dispersion_imag
_atom_type_scat_source
C C 0.0033 0.0016 'International Tables Vol C Tables 4.2.6.8 and 6.1.1.4'
H H 0.0000 0.0000 'International Tables Vol C Tables 4.2.6.8 and 6.1.1.4'
N N 0.0061 0.0033 'International Tables Vol C Tables 4.2.6.8 and 6.1.1.4'
Cl Cl 0.1484 0.1585 'International Tables Vol C Tables 4.2.6.8 and 6.1.1.4'
Pd Pd -0.9988 1.0072 'International Tables Vol C Tables 4.2.6.8 and 6.1.1.4'

loop_
_geom_angle_atom_site_label_1
_geom_angle_atom_site_label_2
_geom_angle_atom_site_label_3
_geom_angle_site_symmetry_1
_geom_angle_site_symmetry_3
_geom_angle
_geom_angle_publ_flag
Cl2 Pd1 Cl2 5_666 . 180.0 yes
Cl2 Pd1 Cl1 5_666 . 89.73(3) yes
Cl2 Pd1 Cl1 . . 90.27(3) yes
Cl2 Pd1 Cl1 5_666 5_666 90.27(3) yes
Cl2 Pd1 Cl1 . 5_666 89.73(3) yes
Cl1 Pd1 Cl1 . 5_666 180.0 yes
Pd1 Cl1 Pd1 . 2_656 101.27(6) yes
N1 C1 H1A . . 109.5 ?
N1 C1 H1B . . 109.5 ?
H1A C1 H1B . . 109.5 ?
N1 C1 H1C . . 109.5 ?
H1A C1 H1C . . 109.5 ?
H1B C1 H1C . . 109.5 ?
C1 N1 C1 . 2_755 112.8(5) ?
C1 N1 H1N1 . . 107(5) ?
C1 N1 H1N1 2_755 . 105(5) ?

loop_
_geom_bond_atom_site_label_1
_geom_bond_atom_site_label_2
_geom_bond_site_symmetry_2
_geom_bond_distance
_geom_bond_publ_flag
Pd1 Cl2 5_666 2.3010(10) yes
Pd1 Cl2 . 2.3010(10) yes
Pd1 Cl1 . 2.3092(9) yes
Pd1 Cl1 5_666 2.3092(9) yes
Cl1 Pd1 2_656 2.3092(9) yes
C1 N1 . 1.469(5) ?
C1 H1A . 0.9600 ?
C1 H1B . 0.9600 ?
C1 H1C . 0.9600 ?
N1 C1 2_755 1.469(5) ?
N1 H1N1 . 0.86(5) ?

loop_
_geom_hbond_atom_site_label_D
_geom_hbond_atom_site_label_H
_geom_hbond_atom_site_label_A
_geom_hbond_site_symmetry_A
_geom_hbond_distance_DH
_geom_hbond_distance_HA
_geom_hbond_distance_DA
_geom_hbond_angle_DHA
N1 H1N1 Cl2 . 0.86(5) 2.63(6) 3.3684(16) 145(6)
N1 H1N1 Cl2 6_565 0.86(5) 2.88(6) 3.402(5) 121(5)
